data_4316860
loop_
_publ_author_name
'Xiaoqing Zeng'
'Michael Gerken'
'Helmut Beckers'
'Helge Willner'

_publ_section_title
;
 Synthesis and Characterization of Carbonyl Diazide, OC(N3)2
;
_journal_name_full 'Inorganic Chemistry'
_journal_page_first 9694
_journal_page_last 9699
_journal_paper_doi 10.1021/ic1015143
_journal_volume 49
_journal_year 2010
_chemical_formula_sum 'C N6 O'
_chemical_formula_weight 112.07
_chemical_name_common 'carbonyl diazide'
_chemical_name_systematic
; 
 ? 
;
_space_group_IT_number 62
_symmetry_cell_setting orthorhombic
_symmetry_space_group_name_Hall '-P 2ac 2n'
_symmetry_space_group_name_H-M 'P n m a'
_atom_sites_solution_primary direct
_atom_sites_solution_secondary difmap
_audit_creation_method SHELXL-97
_cell_angle_alpha 90.00
_cell_angle_beta 90.00
_cell_angle_gamma 90.00
_cell_formula_units_Z 4
_cell_length_a 5.431(2)
_cell_length_b 5.797(2)
_cell_length_c 13.800(4)
_cell_measurement_reflns_used 266
_cell_measurement_temperature 150(2)
_cell_measurement_theta_max 60.7815
_cell_measurement_theta_min 3.1997
_cell_volume 434.5(3)
_computing_cell_refinement
;
CrysAlisPro, Oxford Diffraction Ltd.,
Version 1.171.33.55 (release 05-01-2010 CrysAlis171 .NET)
(compiled Jan  5 2010,16:28:46)
;
_computing_data_collection
;
CrysAlisPro, Oxford Diffraction Ltd.,
Version 1.171.33.55 (release 05-01-2010 CrysAlis171 .NET)
(compiled Jan  5 2010,16:28:46)
;
_computing_data_reduction
;
CrysAlisPro, Oxford Diffraction Ltd.,
Version 1.171.33.55 (release 05-01-2010 CrysAlis171 .NET)
(compiled Jan  5 2010,16:28:46)
;
_computing_structure_refinement 'SHELXL-97 (Sheldrick, 2008)'
_computing_structure_solution 'SHELXS-97 (Sheldrick, 2008)'
_diffrn_ambient_temperature 150(2)
_diffrn_detector_area_resol_mean 16.2705
_diffrn_measured_fraction_theta_full 0.989
_diffrn_measured_fraction_theta_max 0.992
_diffrn_measurement_device_type 'Xcalibur, Eos, Gemini ultra'
_diffrn_radiation_monochromator mirror
_diffrn_radiation_source 'Enhance Ultra (Cu) X-ray Source'
_diffrn_radiation_type CuK\a
_diffrn_radiation_wavelength 1.54184
_diffrn_reflns_av_R_equivalents 0.0228
_diffrn_reflns_av_sigmaI/netI 0.0248
_diffrn_reflns_limit_h_max 6
_diffrn_reflns_limit_h_min -3
_diffrn_reflns_limit_k_max 5
_diffrn_reflns_limit_k_min -6
_diffrn_reflns_limit_l_max 15
_diffrn_reflns_limit_l_min -15
_diffrn_reflns_number 625
_diffrn_reflns_theta_full 60.87
_diffrn_reflns_theta_max 60.87
_diffrn_reflns_theta_min 6.41
_exptl_absorpt_coefficient_mu 1.318
_exptl_absorpt_correction_T_max 1.00000
_exptl_absorpt_correction_T_min 0.47308
_exptl_absorpt_correction_type multi-scan
_exptl_absorpt_process_details
;
CrysAlisPro, Oxford Diffraction Ltd.,
Version 1.171.33.55 (release 05-01-2010 CrysAlis171 .NET)
(compiled Jan  5 2010,16:28:46)
Empirical absorption correction using spherical harmonics,
 implemented in SCALE3 ABSPACK scaling algorithm.
;
_exptl_crystal_colour colourless
_exptl_crystal_density_diffrn 1.713
_exptl_crystal_density_method 'not measured'
_exptl_crystal_description needle
_exptl_crystal_F_000 224
_exptl_crystal_size_max 0.116
_exptl_crystal_size_mid 0.058
_exptl_crystal_size_min 0.028
_refine_diff_density_max 0.311
_refine_diff_density_min -0.344
_refine_diff_density_rms 0.088
_refine_ls_extinction_method none
_refine_ls_goodness_of_fit_ref 1.222
_refine_ls_matrix_type full
_refine_ls_number_parameters 49
_refine_ls_number_reflns 361
_refine_ls_number_restraints 0
_refine_ls_restrained_S_all 1.222
_refine_ls_R_factor_all 0.0732
_refine_ls_R_factor_gt 0.0588
_refine_ls_shift/su_max 0.000
_refine_ls_shift/su_mean 0.000
_refine_ls_structure_factor_coef Fsqd
_refine_ls_weighting_details 'calc w=1/[\s^2^(Fo^2^)+(0.1478P)^2^+0.0000P] where P=(Fo^2^+2Fc^2^)/3'
_refine_ls_weighting_scheme calc
_refine_ls_wR_factor_gt 0.2180
_refine_ls_wR_factor_ref 0.2240
_reflns_number_gt 282
_reflns_number_total 361
_reflns_threshold_expression >2sigma(I)
_cod_data_source_file ic1015143_si_002.cif
_cod_data_source_block mg_28d
_cod_database_code 4316860

loop_
_symmetry_equiv_pos_as_xyz
'x, y, z'
'-x+1/2, -y, z+1/2'
'-x, y+1/2, -z'
'x+1/2, -y+1/2, -z+1/2'
'-x, -y, -z'
'x-1/2, y, -z-1/2'
'x, -y-1/2, z'
'-x-1/2, y-1/2, z-1/2'

loop_
_atom_site_label
_atom_site_type_symbol
_atom_site_fract_x
_atom_site_fract_y
_atom_site_fract_z
_atom_site_U_iso_or_equiv
_atom_site_adp_type
_atom_site_occupancy
_atom_site_symmetry_multiplicity
_atom_site_calc_flag
_atom_site_refinement_flags
_atom_site_disorder_assembly
_atom_site_disorder_group
O1 O 0.4415(7) 0.7500 1.0574(3) 0.0396(14) Uani 1 2 d S . .
C1 C 0.2674(9) 0.7500 1.0038(4) 0.0336(15) Uani 1 2 d S . .
N1 N 0.2711(9) 0.7500 0.9019(3) 0.0371(14) Uani 1 2 d S . .
N2 N 0.4907(9) 0.7500 0.8693(3) 0.0354(14) Uani 1 2 d S . .
N3 N 0.6704(10) 0.7500 0.8308(3) 0.0449(16) Uani 1 2 d S . .
N4 N 0.0160(8) 0.7500 1.0298(3) 0.0375(14) Uani 1 2 d S . .
N5 N -0.0125(8) 0.7500 1.1208(3) 0.0364(15) Uani 1 2 d S . .
N6 N -0.0637(9) 0.7500 1.1988(4) 0.0488(15) Uani 1 2 d S . .

loop_
_atom_site_aniso_label
_atom_site_aniso_U_11
_atom_site_aniso_U_22
_atom_site_aniso_U_33
_atom_site_aniso_U_23
_atom_site_aniso_U_13
_atom_site_aniso_U_12
O1 0.023(2) 0.052(2) 0.044(2) 0.000 -0.0047(17) 0.000
C1 0.028(3) 0.028(3) 0.044(3) 0.000 -0.001(3) 0.000
N1 0.022(3) 0.047(2) 0.042(3) 0.000 0.001(2) 0.000
N2 0.032(3) 0.040(2) 0.035(3) 0.000 -0.001(2) 0.000
N3 0.031(3) 0.059(3) 0.044(3) 0.000 0.005(2) 0.000
N4 0.024(3) 0.047(2) 0.042(3) 0.000 -0.003(2) 0.000
N5 0.021(3) 0.040(2) 0.048(3) 0.000 0.001(2) 0.000
N6 0.032(3) 0.064(3) 0.050(3) 0.000 0.007(3) 0.000

loop_
_atom_type_symbol
_atom_type_description
_atom_type_scat_dispersion_real
_atom_type_scat_dispersion_imag
_atom_type_scat_source
C C 0.0181 0.0091 'International Tables Vol C Tables 4.2.6.8 and 6.1.1.4'
N N 0.0311 0.0180 'International Tables Vol C Tables 4.2.6.8 and 6.1.1.4'
O O 0.0492 0.0322 'International Tables Vol C Tables 4.2.6.8 and 6.1.1.4'

loop_
_geom_angle_atom_site_label_1
_geom_angle_atom_site_label_2
_geom_angle_atom_site_label_3
_geom_angle
_geom_angle_site_symmetry_1
_geom_angle_site_symmetry_3
_geom_angle_publ_flag
O1 C1 N1 127.2(5) . . ?
O1 C1 N4 127.2(5) . . ?
N1 C1 N4 105.5(4) . . ?
N2 N1 C1 111.5(4) . . ?
N3 N2 N1 172.1(5) . . ?
N5 N4 C1 111.8(4) . . ?
N6 N5 N4 172.6(6) . . ?

loop_
_geom_bond_atom_site_label_1
_geom_bond_atom_site_label_2
_geom_bond_distance
_geom_bond_site_symmetry_2
_geom_bond_publ_flag
O1 C1 1.200(6) . ?
C1 N1 1.407(8) . ?
C1 N4 1.412(7) . ?
N1 N2 1.274(7) . ?
N2 N3 1.111(7) . ?
N4 N5 1.265(7) . ?
N5 N6 1.111(6) . ?
